data_2009134
loop_
_publ_author_name
'V. Kabaleeswaran'
'S. S. Rajan'
'Geetha Gopalakrishnan'
'T. R. Govindachari'

_publ_section_title
;
 Salannin and 3-deacetylsalannin
;
_journal_issue 11
_journal_name_full 'Acta Crystallographica Section C'
_journal_page_first 1952
_journal_page_last 1955
_journal_paper_doi 10.1107/S010827019900880X
_journal_volume 55
_journal_year 1999
_chemical_formula_sum 'C32 H42 O8'
_chemical_formula_weight 554.66
_chemical_name_common 3-deacetylsalannin
_chemical_name_systematic
;
 3-deacetylsalannin
;
_space_group_IT_number 19
_symmetry_cell_setting orthorhombic
_symmetry_space_group_name_Hall 'P 2ac 2ab'
_symmetry_space_group_name_H-M 'P 21 21 21'
_audit_creation_method SHELXL-97
_cell_angle_alpha 90.00
_cell_angle_beta 90.00
_cell_angle_gamma 90.00
_cell_formula_units_Z 4
_cell_length_a 7.236(3)
_cell_length_b 12.764(4)
_cell_length_c 31.892(4)
_cell_measurement_reflns_used 25
_cell_measurement_temperature 293(2)
_cell_measurement_theta_max 37
_cell_measurement_theta_min 13
_cell_volume 2945.6(16)
_computing_cell_refinement 'CAD-4 Software'
_computing_data_collection 'CAD-4 Software (Enraf-Nonius, 1989)'
_computing_data_reduction 'SDP (Frenz, 1978)'
_computing_molecular_graphics 'ORTEPII (Johnson, 1976)'
_computing_publication_material SHELXL97
_computing_structure_refinement 'SHELXL97 (Sheldrick, 1997)'
_computing_structure_solution 'SHELXS86 (Sheldrick, 1986)'
_diffrn_ambient_temperature 293(2)
_diffrn_measurement_device_type 'Enraf-Nonius CAD-4'
_diffrn_measurement_method \w/2\q
_diffrn_radiation_monochromator graphite
_diffrn_radiation_source 'fine-focus sealed tube'
_diffrn_radiation_type CuK\a
_diffrn_radiation_wavelength 1.54180
_diffrn_reflns_av_R_equivalents 0.000
_diffrn_reflns_av_sigmaI/netI 0.024
_diffrn_reflns_limit_h_max 8
_diffrn_reflns_limit_h_min 0
_diffrn_reflns_limit_k_max 15
_diffrn_reflns_limit_k_min 0
_diffrn_reflns_limit_l_max 38
_diffrn_reflns_limit_l_min 0
_diffrn_reflns_number 3205
_diffrn_reflns_theta_max 69.94
_diffrn_reflns_theta_min 2.77
_diffrn_standards_decay_% 3
_diffrn_standards_interval_count 100
_diffrn_standards_interval_time 3600
_diffrn_standards_number 3
_exptl_absorpt_coefficient_mu 0.725
_exptl_absorpt_correction_type none
_exptl_crystal_colour colourless
_exptl_crystal_density_diffrn 1.251
_exptl_crystal_density_method 'not measured'
_exptl_crystal_description needle
_exptl_crystal_F_000 1192
_exptl_crystal_size_max 0.36
_exptl_crystal_size_mid 0.24
_exptl_crystal_size_min 0.12
_refine_diff_density_max 0.246
_refine_diff_density_min -0.220
_refine_ls_abs_structure_details 'Flack (1983)'
_refine_ls_abs_structure_Flack -0.2(3)
_refine_ls_extinction_coef 0.0027(3)
_refine_ls_extinction_method 'SHELXL97 (Sheldrick, 1997)'
_refine_ls_goodness_of_fit_ref 1.079
_refine_ls_hydrogen_treatment constr
_refine_ls_matrix_type full
_refine_ls_number_parameters 364
_refine_ls_number_reflns 3205
_refine_ls_number_restraints 0
_refine_ls_restrained_S_all 1.079
_refine_ls_R_factor_all 0.050
_refine_ls_R_factor_gt 0.044
_refine_ls_shift/su_max <0.001
_refine_ls_shift/su_mean 0.000
_refine_ls_structure_factor_coef Fsqd
_refine_ls_weighting_details 'w = 1/[\s^2^(Fo^2^)+(0.0831P)^2^+0.4682P] where P=(Fo^2^+2Fc^2^)/3'
_refine_ls_weighting_scheme calc
_refine_ls_wR_factor_ref 0.134
_reflns_number_gt 2870
_reflns_number_total 3205
_reflns_threshold_expression I>2\s(I)
_cod_data_source_file ha1256.cif
_cod_data_source_block des
_cod_depositor_comments
;
The following automatic conversions were performed:

'_refine_ls_weighting_scheme' value 'calc w =
1/[\s^2^(Fo^2^)+(0.0831P)^2^+0.4682P] where P=(Fo^2^+2Fc^2^)/3' was
changed to 'calc'. New tag '_refine_ls_weighting_details' was
created. The value of the new tag was set to 'w =
1/[\s^2^(Fo^2^)+(0.0831P)^2^+0.4682P] where P=(Fo^2^+2Fc^2^)/3'.

Automatic conversion script
Id: cif_fix_values 3143 2015-03-26 13:38:13Z robertas 
;
_cod_database_code 2009134

loop_
_symmetry_equiv_pos_as_xyz
'x, y, z'
'-x, y+1/2, -z+1/2'
'-x+1/2, -y, z+1/2'
'x+1/2, -y+1/2, -z'

loop_
_atom_site_label
_atom_site_fract_x
_atom_site_fract_y
_atom_site_fract_z
_atom_site_U_iso_or_equiv
_atom_site_adp_type
_atom_site_calc_flag
_atom_site_refinement_flags
_atom_site_occupancy
_atom_site_disorder_assembly
_atom_site_disorder_group
_atom_site_type_symbol
O1 .3132(3) .36121(13) .33381(6) .0399(4) Uani d . 1 . . O
O3 .5179(3) .32769(16) .25307(7) .0485(5) Uani d . 1 . . O
H3 .5468 .3881 .2589 .073 Uiso calc R 1 . . H
O5 .6130(7) -.1020(4) .53008(11) .1295(17) Uani d . 1 . . O
O6 .3600(3) .03287(14) .23847(6) .0467(5) Uani d . 1 . . O
O7 .4466(3) .00830(15) .32553(6) .0398(4) Uani d . 1 . . O
O12 .2910(4) .2248(2) .43277(8) .0731(8) Uani d . 1 . . O
O27 .0165(4) .1795(2) .45793(7) .0756(8) Uani d . 1 . . O
O31 .1690(5) .4962(3) .36358(14) .1271(17) Uani d . 1 . . O
C1 .1541(4) .3421(2) .30702(9) .0397(6) Uani d . 1 . . C
H1 .0479 .3801 .3185 .048 Uiso calc R 1 . . H
C2 .1975(5) .3862(2) .26334(9) .0441(7) Uani d . 1 . . C
H2A .2433 .4571 .2669 .053 Uiso calc R 1 . . H
H2B .0822 .3910 .2480 .053 Uiso calc R 1 . . H
C3 .3366(4) .3265(2) .23586(9) .0431(6) Uani d . 1 . . C
H3A .3395 .3582 .2079 .052 Uiso calc R 1 . . H
C4 .2747(4) .2120(2) .23200(8) .0383(6) Uani d . 1 . . C
C5 .2465(4) .17266(18) .27694(7) .0315(5) Uani d . 1 . . C
H5 .3664 .1827 .2906 .038 Uiso calc R 1 . . H
C6 .2294(4) .05693(19) .27119(8) .0374(6) Uani d . 1 . . C
H6 .1048 .0413 .2609 .045 Uiso calc R 1 . . H
C7 .2587(4) -.0008(2) .31192(8) .0362(6) Uani d . 1 . . C
H7 .2285 -.0750 .3080 .043 Uiso calc R 1 . . H
C8 .1353(4) .04534(19) .34815(8) .0346(5) Uani d . 1 . . C
C9 .1456(4) .16857(19) .34948(8) .0343(5) Uani d . 1 . . C
H9 .2746 .1850 .3561 .041 Uiso calc R 1 . . H
C10 .1072(4) .22262(19) .30644(8) .0343(5) Uani d . 1 . . C
C11 .0325(4) .2141(2) .38584(9) .0456(7) Uani d . 1 . . C
H11A .0057 .2872 .3800 .055 Uiso calc R 1 . . H
H11B -.0843 .1771 .3877 .055 Uiso calc R 1 . . H
C12 .1304(5) .2064(3) .42724(9) .0504(8) Uani d . 1 . . C
C13 .2151(4) -.0665(2) .41560(9) .0410(6) Uani d . 1 . . C
C14 .2466(4) -.0021(2) .38341(8) .0348(5) Uani d . 1 . . C
C15 .4468(4) -.0038(2) .37025(8) .0379(6) Uani d . 1 . . C
H15 .5143 .0539 .3835 .046 Uiso calc R 1 . . H
C16 .5140(5) -.1087(2) .38729(9) .0478(7) Uani d . 1 . . C
H16A .6439 -.1056 .3947 .057 Uiso calc R 1 . . H
H16B .4955 -.1643 .3670 .057 Uiso calc R 1 . . H
C17 .3916(5) -.1260(2) .42694(9) .0464(7) Uani d . 1 . . C
H17 .3621 -.2007 .4291 .056 Uiso calc R 1 . . H
C18 .0421(5) -.0898(3) .43883(11) .0589(9) Uani d . 1 . . C
H18A .0672 -.1402 .4605 .088 Uiso calc R 1 . . H
H18B -.0482 -.1178 .4198 .088 Uiso calc R 1 . . H
H18C -.0045 -.0266 .4512 .088 Uiso calc R 1 . . H
C19 -.0970(4) .2150(3) .29256(10) .0467(7) Uani d . 1 . . C
H19A -.1741 .2487 .3130 .070 Uiso calc R 1 . . H
H19B -.1317 .1427 .2902 .070 Uiso calc R 1 . . H
H19C -.1120 .2489 .2659 .070 Uiso calc R 1 . . H
C20 .4833(5) -.0915(3) .46719(10) .0552(8) Uani d . 1 . . C
C21 .5351(9) -.1556(4) .49830(13) .0980(18) Uani d . 1 . . C
H21 .5193 -.2279 .4980 .118 Uiso calc R 1 . . H
C22 .5384(7) .0085(4) .47985(13) .0799(12) Uani d . 1 . . C
H22 .5238 .0700 .4646 .096 Uiso calc R 1 . . H
C23 .6152(8) .0005(6) .51740(15) .0995(17) Uani d . 1 . . C
H23 .6632 .0560 .5328 .119 Uiso calc R 1 . . H
C27 .0976(8) .1727(5) .49955(11) .0992(18) Uani d . 1 . . C
H27A .0042 .1527 .5194 .149 Uiso calc R 1 . . H
H27B .1477 .2396 .5073 .149 Uiso calc R 1 . . H
H27C .1944 .1212 .4995 .149 Uiso calc R 1 . . H
C28 .4198(5) .1304(2) .21902(8) .0473(7) Uani d . 1 . . C
H28A .4242 .1233 .1887 .057 Uiso calc R 1 . . H
H28B .5414 .1504 .2290 .057 Uiso calc R 1 . . H
C29 .1089(5) .2033(2) .20221(9) .0540(8) Uani d . 1 . . C
H29A .0714 .1314 .2001 .081 Uiso calc R 1 . . H
H29B .1432 .2288 .1750 .081 Uiso calc R 1 . . H
H29C .0082 .2444 .2129 .081 Uiso calc R 1 . . H
C30 -.0595(4) -.0005(2) .34543(10) .0462(7) Uani d . 1 . . C
H30A -.1249 .0318 .3227 .069 Uiso calc R 1 . . H
H30B -.1240 .0126 .3712 .069 Uiso calc R 1 . . H
H30C -.0518 -.0747 .3407 .069 Uiso calc R 1 . . H
C31 .3052(5) .4449(2) .35909(11) .0545(8) Uani d . 1 . . C
C32 .4845(5) .4648(2) .38025(9) .0487(7) Uani d . 1 . . C
C33 .6326(6) .3873(4) .37532(16) .0875(15) Uani d . 1 . . C
H33A .5883 .3294 .3589 .131 Uiso calc R 1 . . H
H33B .6703 .3626 .4024 .131 Uiso calc R 1 . . H
H33C .7360 .4191 .3614 .131 Uiso calc R 1 . . H
C34 .4998(7) .5543(3) .40125(11) .0658(10) Uani d . 1 . . C
H34 .3951 .5964 .4027 .079 Uiso calc R 1 . . H
C35 .6698(8) .5936(3) .42270(14) .0925(15) Uani d . 1 . . C
H35A .6442 .6601 .4355 .139 Uiso calc R 1 . . H
H35B .7672 .6017 .4025 .139 Uiso calc R 1 . . H
H35C .7072 .5444 .4438 .139 Uiso calc R 1 . . H

loop_
_atom_site_aniso_label
_atom_site_aniso_U_11
_atom_site_aniso_U_22
_atom_site_aniso_U_33
_atom_site_aniso_U_12
_atom_site_aniso_U_13
_atom_site_aniso_U_23
O1 .0418(10) .0301(8) .0478(10) .0053(8) -.0053(9) -.0078(7)
O3 .0451(11) .0361(9) .0643(12) -.0039(9) -.0026(10) .0043(9)
O5 .156(4) .156(4) .076(2) .044(4) -.041(3) -.001(2)
O6 .0681(14) .0323(9) .0396(9) .0080(10) .0122(10) -.0001(7)
O7 .0363(10) .0433(10) .0398(10) .0056(9) .0069(8) .0096(8)
O12 .0698(18) .098(2) .0518(13) -.0134(17) -.0075(13) -.0080(13)
O27 .0759(18) .103(2) .0484(12) .0198(17) .0208(13) .0059(13)
O31 .074(2) .122(3) .185(4) .050(2) -.042(2) -.111(3)
C1 .0374(14) .0336(12) .0480(14) .0102(11) -.0065(12) -.0029(11)
C2 .0498(16) .0306(12) .0520(15) .0080(12) -.0074(14) .0028(11)
C3 .0503(16) .0352(13) .0439(14) .0039(13) -.0015(13) .0103(11)
C4 .0462(15) .0345(12) .0343(12) .0019(12) -.0025(12) .0030(10)
C5 .0344(12) .0269(11) .0331(11) .0020(10) -.0026(10) .0013(9)
C6 .0434(15) .0306(12) .0381(12) .0000(11) .0014(12) -.0024(10)
C7 .0400(13) .0282(11) .0403(13) -.0013(11) .0019(11) .0005(10)
C8 .0330(13) .0336(12) .0373(12) -.0029(11) .0011(11) .0006(10)
C9 .0291(12) .0345(12) .0392(12) .0035(11) .0016(11) -.0027(10)
C10 .0319(13) .0300(11) .0411(13) .0045(11) -.0028(11) -.0030(10)
C11 .0404(15) .0485(15) .0479(15) .0069(14) .0064(13) -.0051(13)
C12 .064(2) .0474(15) .0401(14) .0077(16) .0095(15) -.0076(12)
C13 .0401(15) .0408(13) .0420(13) -.0019(12) .0017(12) .0074(11)
C14 .0327(12) .0343(12) .0373(12) -.0012(11) .0022(10) .0022(10)
C15 .0333(13) .0416(14) .0390(13) .0021(12) .0046(11) .0061(11)
C16 .0461(17) .0496(16) .0477(14) .0135(14) .0072(13) .0098(13)
C17 .0509(17) .0445(14) .0438(14) .0028(14) .0014(13) .0122(12)
C18 .0525(19) .070(2) .0540(17) -.0070(18) .0126(16) .0160(16)
C19 .0351(15) .0523(16) .0525(16) .0056(14) -.0062(13) -.0014(13)
C20 .0505(18) .065(2) .0496(15) .0104(17) .0014(15) .0113(15)
C21 .142(5) .095(3) .056(2) .031(4) -.024(3) .014(2)
C22 .078(3) .088(3) .074(2) .002(3) -.014(2) -.005(2)
C23 .091(3) .134(5) .074(3) .008(4) -.024(3) -.029(3)
C27 .117(4) .142(4) .0385(16) .033(4) .018(2) .008(2)
C28 .064(2) .0405(14) .0374(13) .0083(15) .0110(14) .0030(11)
C29 .068(2) .0482(16) .0458(15) -.0026(16) -.0124(16) .0031(13)
C30 .0370(14) .0480(15) .0534(15) -.0106(14) -.0027(13) .0037(14)
C31 .0537(19) .0463(16) .0635(18) .0094(16) -.0006(16) -.0205(14)
C32 .0547(19) .0465(16) .0449(14) .0017(15) -.0010(14) -.0062(12)
C33 .060(2) .083(3) .120(4) .022(2) -.034(3) -.041(3)
C34 .085(3) .0540(18) .0583(18) .000(2) -.010(2) -.0136(15)
C35 .115(4) .077(3) .085(3) -.014(3) -.032(3) -.022(2)

loop_
_atom_type_symbol
_atom_type_description
_atom_type_scat_dispersion_real
_atom_type_scat_dispersion_imag
_atom_type_scat_source
C C 0.0181 0.0091 'International Tables Vol C Tables 4.2.6.8 and 6.1.1.4'
H H 0.0000 0.0000 'International Tables Vol C Tables 4.2.6.8 and 6.1.1.4'
O O 0.0492 0.0322 'International Tables Vol C Tables 4.2.6.8 and 6.1.1.4'

loop_
_geom_angle_atom_site_label_1
_geom_angle_atom_site_label_2
_geom_angle_atom_site_label_3
_geom_angle
C31 O1 C1 117.0(2)
C3 O3 H3 109.5
C21 O5 C23 105.5(4)
C6 O6 C28 108.73(18)
C7 O7 C15 107.1(2)
C12 O27 C27 116.0(4)
O1 C1 C2 108.0(2)
O1 C1 C10 110.0(2)
C2 C1 C10 113.1(2)
O1 C1 H1 108.5
C2 C1 H1 108.5
C10 C1 H1 108.5
C1 C2 C3 118.0(2)
C1 C2 H2A 107.8
C3 C2 H2A 107.8
C1 C2 H2B 107.8
C3 C2 H2B 107.8
H2A C2 H2B 107.1
O3 C3 C4 108.1(2)
O3 C3 C2 112.2(2)
C4 C3 C2 109.1(2)
O3 C3 H3A 109.1
C4 C3 H3A 109.1
C2 C3 H3A 109.1
C3 C4 C5 106.0(2)
C3 C4 C29 110.3(2)
C5 C4 C29 116.8(2)
C3 C4 C28 117.9(3)
C5 C4 C28 96.97(19)
C29 C4 C28 108.6(2)
C6 C5 C10 115.9(2)
C6 C5 C4 102.70(19)
C10 C5 C4 122.0(2)
C6 C5 H5 104.9
C10 C5 H5 104.9
C4 C5 H5 104.9
O6 C6 C5 104.2(2)
O6 C6 C7 115.3(2)
C5 C6 C7 111.5(2)
O6 C6 H6 108.5
C5 C6 H6 108.5
C7 C6 H6 108.5
O7 C7 C6 110.8(2)
O7 C7 C8 106.6(2)
C6 C7 C8 111.7(2)
O7 C7 H7 109.2
C6 C7 H7 109.2
C8 C7 H7 109.2
C14 C8 C30 112.4(2)
C14 C8 C7 95.4(2)
C30 C8 C7 109.8(2)
C14 C8 C9 110.8(2)
C30 C8 C9 115.3(2)
C7 C8 C9 111.5(2)
C11 C9 C10 113.7(2)
C11 C9 C8 111.9(2)
C10 C9 C8 114.2(2)
C11 C9 H9 105.3
C10 C9 H9 105.3
C8 C9 H9 105.3
C5 C10 C19 115.5(2)
C5 C10 C1 105.8(2)
C19 C10 C1 105.8(2)
C5 C10 C9 103.94(19)
C19 C10 C9 113.2(2)
C1 C10 C9 112.5(2)
C12 C11 C9 112.8(2)
C12 C11 H11A 109.0
C9 C11 H11A 109.0
C12 C11 H11B 109.0
C9 C11 H11B 109.0
H11A C11 H11B 107.8
O12 C12 O27 123.0(3)
O12 C12 C11 125.0(3)
O27 C12 C11 111.9(3)
C14 C13 C18 130.6(3)
C14 C13 C17 110.2(3)
C18 C13 C17 119.1(2)
C13 C14 C15 111.7(3)
C13 C14 C8 136.8(3)
C15 C14 C8 108.1(2)
O7 C15 C14 105.9(2)
O7 C15 C16 116.7(2)
C14 C15 C16 102.7(2)
O7 C15 H15 110.4
C14 C15 H15 110.4
C16 C15 H15 110.4
C15 C16 C17 103.4(2)
C15 C16 H16A 111.1
C17 C16 H16A 111.1
C15 C16 H16B 111.1
C17 C16 H16B 111.1
H16A C16 H16B 109.0
C20 C17 C13 115.0(3)
C20 C17 C16 113.5(3)
C13 C17 C16 102.3(2)
C20 C17 H17 108.6
C13 C17 H17 108.6
C16 C17 H17 108.6
C13 C18 H18A 109.5
C13 C18 H18B 109.5
H18A C18 H18B 109.5
C13 C18 H18C 109.5
H18A C18 H18C 109.5
H18B C18 H18C 109.5
C10 C19 H19A 109.5
C10 C19 H19B 109.5
H19A C19 H19B 109.5
C10 C19 H19C 109.5
H19A C19 H19C 109.5
H19B C19 H19C 109.5
C21 C20 C22 105.3(4)
C21 C20 C17 125.1(4)
C22 C20 C17 129.6(3)
C20 C21 O5 111.4(5)
C20 C21 H21 124.3
O5 C21 H21 124.3
C23 C22 C20 108.1(5)
C23 C22 H22 126.0
C20 C22 H22 126.0
C22 C23 O5 109.6(5)
C22 C23 H23 125.2
O5 C23 H23 125.2
O27 C27 H27A 109.5
O27 C27 H27B 109.5
H27A C27 H27B 109.5
O27 C27 H27C 109.5
H27A C27 H27C 109.5
H27B C27 H27C 109.5
O6 C28 C4 105.1(2)
O6 C28 H28A 110.7
C4 C28 H28A 110.7
O6 C28 H28B 110.7
C4 C28 H28B 110.7
H28A C28 H28B 108.8
C4 C29 H29A 109.5
C4 C29 H29B 109.5
H29A C29 H29B 109.5
C4 C29 H29C 109.5
H29A C29 H29C 109.5
H29B C29 H29C 109.5
C8 C30 H30A 109.5
C8 C30 H30B 109.5
H30A C30 H30B 109.5
C8 C30 H30C 109.5
H30A C30 H30C 109.5
H30B C30 H30C 109.5
O31 C31 O1 123.1(3)
O31 C31 C32 125.0(3)
O1 C31 C32 111.9(3)
C34 C32 C33 124.9(4)
C34 C32 C31 116.7(3)
C33 C32 C31 118.3(3)
C32 C33 H33A 109.5
C32 C33 H33B 109.5
H33A C33 H33B 109.5
C32 C33 H33C 109.5
H33A C33 H33C 109.5
H33B C33 H33C 109.5
C32 C34 C35 126.0(4)
C32 C34 H34 117.0
C35 C34 H34 117.0
C34 C35 H35A 109.5
C34 C35 H35B 109.5
H35A C35 H35B 109.5
C34 C35 H35C 109.5
H35A C35 H35C 109.5
H35B C35 H35C 109.5

loop_
_geom_bond_atom_site_label_1
_geom_bond_atom_site_label_2
_geom_bond_site_symmetry_2
_geom_bond_distance
_geom_bond_publ_flag
O1 C31 . 1.340(3) ?
O1 C1 . 1.455(3) ?
O3 C3 . 1.422(4) ?
O3 H3 . .8200 ?
O5 C21 . 1.346(6) ?
O5 C23 . 1.370(7) ?
O6 C6 . 1.441(3) ?
O6 C28 . 1.457(3) ?
O7 C7 . 1.431(3) ?
O7 C15 . 1.434(3) ?
O12 C12 . 1.199(5) ?
O27 C12 . 1.325(4) ?
O27 C27 . 1.454(5) ?
O31 C31 . 1.192(4) ?
C1 C2 . 1.535(4) ?
C1 C10 . 1.562(4) ?
C1 H1 . .9800 ?
C2 C3 . 1.537(4) ?
C2 H2A . .9700 ?
C2 H2B . .9700 ?
C3 C4 . 1.534(4) ?
C3 H3A . .9800 ?
C4 C5 . 1.532(3) ?
C4 C29 . 1.534(4) ?
C4 C28 . 1.536(4) ?
C5 C6 . 1.494(3) ?
C5 C10 . 1.519(4) ?
C5 H5 . .9800 ?
C6 C7 . 1.508(3) ?
C6 H6 . .9800 ?
C7 C8 . 1.575(4) ?
C7 H7 . .9800 ?
C8 C14 . 1.510(4) ?
C8 C30 . 1.528(4) ?
C8 C9 . 1.575(3) ?
C9 C11 . 1.534(4) ?
C9 C10 . 1.561(3) ?
C9 H9 . .9800 ?
C10 C19 . 1.546(4) ?
C11 C12 . 1.502(4) ?
C11 H11A . .9700 ?
C11 H11B . .9700 ?
C13 C14 . 1.335(4) ?
C13 C18 . 1.485(4) ?
C13 C17 . 1.529(4) ?
C14 C15 . 1.508(4) ?
C15 C16 . 1.525(4) ?
C15 H15 . .9800 ?
C16 C17 . 1.559(4) ?
C16 H16A . .9700 ?
C16 H16B . .9700 ?
C17 C20 . 1.511(5) ?
C17 H17 . .9800 ?
C18 H18A . .9600 ?
C18 H18B . .9600 ?
C18 H18C . .9600 ?
C19 H19A . .9600 ?
C19 H19B . .9600 ?
C19 H19C . .9600 ?
C20 C21 . 1.339(5) ?
C20 C22 . 1.397(6) ?
C21 H21 . .9300 ?
C22 C23 . 1.324(6) ?
C22 H22 . .9300 ?
C23 H23 . .9300 ?
C27 H27A . .9600 ?
C27 H27B . .9600 ?
C27 H27C . .9600 ?
C28 H28A . .9700 ?
C28 H28B . .9700 ?
C29 H29A . .9600 ?
C29 H29B . .9600 ?
C29 H29C . .9600 ?
C30 H30A . .9600 ?
C30 H30B . .9600 ?
C30 H30C . .9600 ?
C31 C32 . 1.484(5) ?
C32 C34 . 1.329(4) ?
C32 C33 . 1.468(5) ?
C33 H33A . .9600 ?
C33 H33B . .9600 ?
C33 H33C . .9600 ?
C34 C35 . 1.494(6) ?
C34 H34 . .9300 ?
C35 H35A . .9600 ?
C35 H35B . .9600 ?
C35 H35C . .9600 ?

loop_
_geom_hbond_atom_site_label_D
_geom_hbond_atom_site_label_H
_geom_hbond_atom_site_label_A
_geom_hbond_site_symmetry_A
_geom_hbond_distance_DH
_geom_hbond_distance_HA
_geom_hbond_distance_DA
_geom_hbond_angle_DHA
_geom_hbond_publ_flag
O3 H3 O6 2_655 0.82 1.97 2.777(3) 168 yes

loop_
_geom_torsion_atom_site_label_1
_geom_torsion_atom_site_label_2
_geom_torsion_atom_site_label_3
_geom_torsion_atom_site_label_4
_geom_torsion
C31 O1 C1 C2 98.3(3)
C31 O1 C1 C10 -137.9(3)
O1 C1 C2 C3 73.0(3)
C10 C1 C2 C3 -49.0(4)
C1 C2 C3 O3 -65.8(3)
C1 C2 C3 C4 54.0(3)
O3 C3 C4 C5 69.5(3)
C2 C3 C4 C5 -52.9(3)
O3 C3 C4 C29 -163.2(2)
C2 C3 C4 C29 74.5(3)
O3 C3 C4 C28 -37.7(3)
C2 C3 C4 C28 -160.0(2)
C3 C4 C5 C6 -167.6(2)
C29 C4 C5 C6 69.1(3)
C28 C4 C5 C6 -45.9(3)
C3 C4 C5 C10 60.4(3)
C29 C4 C5 C10 -62.9(3)
C28 C4 C5 C10 -177.9(2)
C28 O6 C6 C5 -12.5(3)
C28 O6 C6 C7 -135.0(2)
C10 C5 C6 O6 173.1(2)
C4 C5 C6 O6 37.6(3)
C10 C5 C6 C7 -61.9(3)
C4 C5 C6 C7 162.6(2)
C15 O7 C7 C6 154.2(2)
C15 O7 C7 C8 32.5(3)
O6 C6 C7 O7 50.5(3)
C5 C6 C7 O7 -68.0(3)
O6 C6 C7 C8 169.2(2)
C5 C6 C7 C8 50.7(3)
O7 C7 C8 C14 -40.4(2)
C6 C7 C8 C14 -161.5(2)
O7 C7 C8 C30 -156.5(2)
C6 C7 C8 C30 82.4(3)
O7 C7 C8 C9 74.5(3)
C6 C7 C8 C9 -46.7(3)
C14 C8 C9 C11 -72.6(3)
C30 C8 C9 C11 56.4(3)
C7 C8 C9 C11 -177.5(2)
C14 C8 C9 C10 156.4(2)
C30 C8 C9 C10 -74.6(3)
C7 C8 C9 C10 51.5(3)
C6 C5 C10 C19 -63.4(3)
C4 C5 C10 C19 62.9(3)
C6 C5 C10 C1 180.0(2)
C4 C5 C10 C1 -53.8(3)
C6 C5 C10 C9 61.3(3)
C4 C5 C10 C9 -172.4(2)
O1 C1 C10 C5 -78.2(3)
C2 C1 C10 C5 42.7(3)
O1 C1 C10 C19 158.7(2)
C2 C1 C10 C19 -80.4(3)
O1 C1 C10 C9 34.6(3)
C2 C1 C10 C9 155.5(2)
C11 C9 C10 C5 174.5(2)
C8 C9 C10 C5 -55.4(3)
C11 C9 C10 C19 -59.4(3)
C8 C9 C10 C19 70.7(3)
C11 C9 C10 C1 60.5(3)
C8 C9 C10 C1 -169.4(2)
C10 C9 C11 C12 -149.9(3)
C8 C9 C11 C12 78.9(3)
C27 O27 C12 O12 -0.4(6)
C27 O27 C12 C11 -178.4(3)
C9 C11 C12 O12 42.8(5)
C9 C11 C12 O27 -139.2(3)
C18 C13 C14 C15 179.7(3)
C17 C13 C14 C15 -3.3(3)
C18 C13 C14 C8 -24.7(6)
C17 C13 C14 C8 152.3(3)
C30 C8 C14 C13 -8.1(4)
C7 C8 C14 C13 -122.1(3)
C9 C8 C14 C13 122.5(3)
C30 C8 C14 C15 148.0(2)
C7 C8 C14 C15 34.1(3)
C9 C8 C14 C15 -81.4(3)
C7 O7 C15 C14 -9.5(3)
C7 O7 C15 C16 104.1(3)
C13 C14 C15 O7 144.7(2)
C8 C14 C15 O7 -18.0(3)
C13 C14 C15 C16 21.8(3)
C8 C14 C15 C16 -140.9(2)
O7 C15 C16 C17 -145.5(3)
C14 C15 C16 C17 -30.2(3)
C14 C13 C17 C20 107.3(3)
C18 C13 C17 C20 -75.3(4)
C14 C13 C17 C16 -16.1(3)
C18 C13 C17 C16 161.3(3)
C15 C16 C17 C20 -96.1(3)
C15 C16 C17 C13 28.4(3)
C13 C17 C20 C21 129.2(5)
C16 C17 C20 C21 -113.5(5)
C13 C17 C20 C22 -53.3(5)
C16 C17 C20 C22 63.9(5)
C22 C20 C21 O5 2.1(6)
C17 C20 C21 O5 -180.0(4)
C23 O5 C21 C20 -2.1(7)
C21 C20 C22 C23 -1.3(6)
C17 C20 C22 C23 -179.1(4)
C20 C22 C23 O5 0.1(7)
C21 O5 C23 C22 1.2(7)
C6 O6 C28 C4 -17.4(3)
C3 C4 C28 O6 150.8(2)
C5 C4 C28 O6 38.5(3)
C29 C4 C28 O6 -82.9(3)
C1 O1 C31 O31 8.1(6)
C1 O1 C31 C32 -171.9(2)
O31 C31 C32 C34 -9.4(6)
O1 C31 C32 C34 170.6(3)
O31 C31 C32 C33 172.8(5)
O1 C31 C32 C33 -7.3(5)
C33 C32 C34 C35 1.5(7)
C31 C32 C34 C35 -176.2(4)

loop_
_cod_related_entry_id
_cod_related_entry_database
_cod_related_entry_code
1 ChemSpider 30652254
